data_7121298
loop_
_publ_author_name
'Bezrukov, Andrey A.'
'T\"ornroos, Karl W'
'Le Roux, Erwan'
'Dietzel, Pascal D. C.'

_publ_section_title
;
 Incorporation of an intact dimeric Zr<sub>12</sub> oxo cluster from a
 molecular precursor in a new zirconium metal-organic framework.
;
_journal_issue 22
_journal_name_full 'Chemical communications (Cambridge, England)'
_journal_page_first 2735
_journal_page_last 2738
_journal_paper_doi 10.1039/c8cc00507a
_journal_volume 54
_journal_year 2018
_chemical_formula_moiety 'C78 H86 O64 P2 Zr12, 4(C2 H4 O2)'
_chemical_formula_sum 'C86 H102 O72 P2 Zr12'
_chemical_formula_weight 3444.25
_space_group_crystal_system triclinic
_space_group_IT_number 2
_space_group_name_Hall '-P 1'
_space_group_name_H-M_alt 'P -1'
_symmetry_space_group_name_Hall '-P 1'
_symmetry_space_group_name_H-M 'P -1'
_atom_sites_solution_hydrogens geom
_audit_creation_method SHELXL-2017/1
_audit_update_record
;
2017-11-15 deposited with the CCDC.
2018-02-19 downloaded from the CCDC.
;
_cell_angle_alpha 72.790(2)
_cell_angle_beta 80.540(2)
_cell_angle_gamma 74.886(2)
_cell_formula_units_Z 1
_cell_length_a 12.2903(16)
_cell_length_b 16.666(2)
_cell_length_c 19.138(2)
_cell_measurement_reflns_used 9282
_cell_measurement_temperature 103(2)
_cell_measurement_theta_max 26.00
_cell_measurement_theta_min 2.27
_cell_volume 3598.8(7)
_computing_cell_refinement 'Bruker AXS SAINT V8.30C, 2013'
_computing_data_collection 'Bruker AXS APEX2 2013.4-1'
_computing_data_reduction 'Bruker AXS SAINT V7.68A, 2013'
_computing_structure_refinement 'SHELXL-2017/1 (Sheldrick, 2017)'
_computing_structure_solution 'SHELXT 2014/4 (Sheldrick, 2014)'
_diffrn_ambient_temperature 103(2)
_diffrn_measured_fraction_theta_full 0.999
_diffrn_measured_fraction_theta_max 0.997
_diffrn_measurement_device_type 'Bruker APEX-II Pt135 CCD'
_diffrn_measurement_method '\w scans'
_diffrn_radiation_type MoK\a
_diffrn_radiation_wavelength 0.71073
_diffrn_reflns_av_R_equivalents 0.0664
_diffrn_reflns_av_unetI/netI 0.0675
_diffrn_reflns_Laue_measured_fraction_full 0.999
_diffrn_reflns_Laue_measured_fraction_max 0.997
_diffrn_reflns_limit_h_max 15
_diffrn_reflns_limit_h_min -15
_diffrn_reflns_limit_k_max 20
_diffrn_reflns_limit_k_min -20
_diffrn_reflns_limit_l_max 23
_diffrn_reflns_limit_l_min -23
_diffrn_reflns_number 45275
_diffrn_reflns_point_group_measured_fraction_full 0.999
_diffrn_reflns_point_group_measured_fraction_max 0.997
_diffrn_reflns_theta_full 25.242
_diffrn_reflns_theta_max 26.045
_diffrn_reflns_theta_min 1.918
_diffrn_source 'Bruker TXS Rotating anode'
_exptl_absorpt_coefficient_mu 0.941
_exptl_absorpt_correction_T_max 1.0000
_exptl_absorpt_correction_T_min 0.6607
_exptl_absorpt_correction_type multi-scan
_exptl_absorpt_process_details 'SADABS 2012/1, Bruker AXS'
_exptl_crystal_colour colourless
_exptl_crystal_density_diffrn 1.589
_exptl_crystal_description 'thin pinacoid'
_exptl_crystal_F_000 1704
_exptl_crystal_size_max 0.145
_exptl_crystal_size_mid 0.047
_exptl_crystal_size_min 0.034
_refine_diff_density_max 3.000
_refine_diff_density_min -0.906
_refine_diff_density_rms 0.138
_refine_ls_extinction_method none
_refine_ls_goodness_of_fit_ref 1.059
_refine_ls_hydrogen_treatment constr
_refine_ls_matrix_type full
_refine_ls_number_parameters 786
_refine_ls_number_reflns 14174
_refine_ls_number_restraints 0
_refine_ls_restrained_S_all 1.059
_refine_ls_R_factor_all 0.0705
_refine_ls_R_factor_gt 0.0470
_refine_ls_shift/su_max 0.001
_refine_ls_shift/su_mean 0.000
_refine_ls_structure_factor_coef Fsqd
_refine_ls_weighting_details 'w=1/[\s^2^(Fo^2^)+(0.0743P)^2^] where P=(Fo^2^+2Fc^2^)/3'
_refine_ls_weighting_scheme calc
_refine_ls_wR_factor_gt 0.1278
_refine_ls_wR_factor_ref 0.1389
_reflns_Friedel_coverage 0.000
_reflns_number_gt 10150
_reflns_number_total 14174
_reflns_threshold_expression 'I > 2\s(I)'
_cod_data_source_file c8cc00507a2.cif
_cod_data_source_block Compound2
_cod_depositor_comments 'Adding full bibliography for 7121298--7121299.cif.'
_cod_original_cell_volume 3598.9(8)
_cod_database_code 7121298
_shelx_shelxl_version_number 2017/1
_shelx_space_group_comment
;
The symmetry employed for this shelxl refinement is uniquely defined
by the following loop, which should always be used as a source of
symmetry information in preference to the above space-group names.
They are only intended as comments.
;
_shelx_estimated_absorpt_t_min 0.876
_shelx_estimated_absorpt_t_max 0.969

loop_
_space_group_symop_operation_xyz
'x, y, z'
'-x, -y, -z'

loop_
_atom_site_label
_atom_site_type_symbol
_atom_site_fract_x
_atom_site_fract_y
_atom_site_fract_z
_atom_site_U_iso_or_equiv
_atom_site_adp_type
_atom_site_occupancy
_atom_site_site_symmetry_order
_atom_site_calc_flag
_atom_site_refinement_flags_posn
_atom_site_refinement_flags_adp
Zr1 Zr 0.39524(4) 0.29250(3) 0.09346(3) 0.01567(12) Uani 1 1 d . .
Zr2 Zr 0.64771(4) 0.13441(3) 0.10371(3) 0.01608(12) Uani 1 1 d . .
Zr3 Zr 0.48342(4) 0.17029(3) 0.26534(3) 0.01726(12) Uani 1 1 d . .
Zr4 Zr 0.74426(4) 0.22936(3) 0.21723(3) 0.01754(12) Uani 1 1 d . .
Zr5 Zr 0.66570(4) 0.34829(3) 0.04443(3) 0.01496(12) Uani 1 1 d . .
Zr6 Zr 0.49204(4) 0.38784(3) 0.20508(3) 0.01612(12) Uani 1 1 d . .
P1 P 0.06355(12) 0.37554(9) 0.63159(8) 0.0249(3) Uani 1 1 d . .
O1 O 0.3873(3) 0.2088(2) 0.02536(19) 0.0204(7) Uani 1 1 d . .
O2 O 0.5511(3) 0.1102(2) 0.02710(18) 0.0200(7) Uani 1 1 d . .
O3 O 0.2567(3) 0.2320(2) 0.15437(19) 0.0213(8) Uani 1 1 d . .
O4 O 0.3102(3) 0.1556(2) 0.2663(2) 0.0235(8) Uani 1 1 d . .
O5 O 0.2532(3) 0.3979(2) 0.11589(19) 0.0198(7) Uani 1 1 d . .
O6 O 0.3137(3) 0.4602(2) 0.18576(18) 0.0199(7) Uani 1 1 d . .
O7 O 0.4827(3) 0.4024(2) 0.08427(18) 0.0169(7) Uani 1 1 d . .
H7O H 0.445956 0.460960 0.054961 0.020 Uiso 1 1 calc R U
O9 O 0.4322(3) 0.2887(2) 0.19518(18) 0.0170(7) Uani 1 1 d . .
O10 O 0.5668(3) 0.26048(19) 0.06004(18) 0.0162(7) Uani 1 1 d . .
O11 O 0.4747(3) 0.14812(19) 0.15758(18) 0.0164(7) Uani 1 1 d . .
H11O H 0.433669 0.103314 0.158276 0.020 Uiso 1 1 calc R U
O12 O 0.3902(3) 0.3720(2) 0.31158(18) 0.0219(8) Uani 1 1 d . .
O13 O 0.3767(3) 0.2332(2) 0.34777(19) 0.0240(8) Uani 1 1 d . .
O14 O 0.7652(3) 0.2865(2) -0.03979(18) 0.0192(7) Uani 1 1 d . .
O15 O 0.7540(3) 0.1481(2) -0.00364(19) 0.0213(7) Uani 1 1 d . .
O16 O 0.6496(3) 0.3410(2) 0.15557(18) 0.0168(7) Uani 1 1 d . .
O17 O 0.6445(3) 0.1474(2) 0.21118(18) 0.0176(7) Uani 1 1 d . .
O18 O 0.5819(3) 0.2548(2) 0.28387(18) 0.0189(7) Uani 1 1 d . .
H18O H 0.585160 0.253903 0.335970 0.023 Uiso 1 1 calc R U
O19 O 0.7649(3) 0.2141(2) 0.10451(18) 0.0179(7) Uani 1 1 d . .
H19O H 0.844521 0.195717 0.083483 0.022 Uiso 1 1 calc R U
O20 O 0.5514(3) 0.0847(2) 0.3730(2) 0.0329(9) Uani 1 1 d . .
O21 O 0.5044(3) 0.0236(2) 0.3002(2) 0.0297(9) Uani 1 1 d . .
O22 O 0.8918(3) 0.2848(2) 0.1590(2) 0.0226(8) Uani 1 1 d . .
O23 O 0.8393(3) 0.3598(2) 0.04687(19) 0.0207(7) Uani 1 1 d . .
O24 O 0.8910(3) 0.1103(2) 0.2281(2) 0.0252(8) Uani 1 1 d . .
O25 O 0.7970(3) 0.1395(2) 0.3274(2) 0.0296(9) Uani 1 1 d . .
O26 O 0.2343(3) 0.6817(2) 0.7239(2) 0.0251(8) Uani 1 1 d . .
O27 O 0.3995(3) 0.5826(2) 0.72658(18) 0.0216(8) Uani 1 1 d . .
O28 O 0.1938(3) -0.0283(2) 0.86720(19) 0.0225(8) Uani 1 1 d . .
O29 O 0.3578(3) 0.0050(2) 0.8475(2) 0.0240(8) Uani 1 1 d . .
C1 C 0.4212(5) 0.1166(4) -0.0531(3) 0.0335(14) Uani 1 1 d . .
H1A H 0.419305 0.055496 -0.033964 0.050 Uiso 1 1 calc R U
H1B H 0.476554 0.124045 -0.096328 0.050 Uiso 1 1 calc R U
H1C H 0.346127 0.150348 -0.066946 0.050 Uiso 1 1 calc R U
C2 C 0.4544(4) 0.1469(3) 0.0048(3) 0.0195(11) Uani 1 1 d . .
C3 C 0.1313(5) 0.1529(4) 0.2361(4) 0.0383(15) Uani 1 1 d . .
H3A H 0.113836 0.136169 0.289535 0.057 Uiso 1 1 calc R U
H3AB H 0.139065 0.103215 0.216734 0.057 Uiso 1 1 calc R U
H3AC H 0.069971 0.199705 0.213858 0.057 Uiso 1 1 calc R U
C4 C 0.2404(4) 0.1830(3) 0.2179(3) 0.0234(11) Uani 1 1 d . .
C5 C 0.1317(4) 0.5225(3) 0.1426(3) 0.0281(12) Uani 1 1 d . .
H5A H 0.127622 0.558961 0.175211 0.042 Uiso 1 1 calc R U
H5AB H 0.067838 0.494146 0.156606 0.042 Uiso 1 1 calc R U
H5AC H 0.128418 0.558160 0.091718 0.042 Uiso 1 1 calc R U
C6 C 0.2413(4) 0.4551(3) 0.1490(3) 0.0195(11) Uani 1 1 d . .
C7 C 0.8776(4) 0.1944(3) -0.1088(3) 0.0292(12) Uani 1 1 d . .
H7A H 0.888296 0.134641 -0.110694 0.044 Uiso 1 1 calc R U
H7AB H 0.949830 0.204334 -0.102064 0.044 Uiso 1 1 calc R U
H7AC H 0.850268 0.233702 -0.154903 0.044 Uiso 1 1 calc R U
C8 C 0.7931(4) 0.2102(3) -0.0463(3) 0.0200(11) Uani 1 1 d . .
C9 C 1.0261(5) 0.3486(4) 0.0702(3) 0.0345(14) Uani 1 1 d . .
H9A H 1.019077 0.404953 0.034048 0.052 Uiso 1 1 calc R U
H9AB H 1.074267 0.304007 0.047859 0.052 Uiso 1 1 calc R U
H9AC H 1.060026 0.349387 0.112764 0.052 Uiso 1 1 calc R U
C10 C 0.9109(4) 0.3294(3) 0.0944(3) 0.0217(11) Uani 1 1 d . .
C11 C 0.5966(7) -0.0701(5) 0.4056(4) 0.066(2) Uani 1 1 d . .
H11A H 0.557733 -0.075842 0.455169 0.100 Uiso 1 1 calc R U
H11B H 0.677642 -0.076091 0.407508 0.100 Uiso 1 1 calc R U
H11C H 0.586041 -0.115095 0.385692 0.100 Uiso 1 1 calc R U
C12 C 0.5488(5) 0.0163(4) 0.3573(3) 0.0333(13) Uani 1 1 d . .
C13 C 0.9376(5) 0.0052(4) 0.3439(3) 0.0410(15) Uani 1 1 d . .
H13A H 0.963308 0.016421 0.385240 0.062 Uiso 1 1 calc R U
H13B H 1.003248 -0.019214 0.313976 0.062 Uiso 1 1 calc R U
H13C H 0.888235 -0.035682 0.362722 0.062 Uiso 1 1 calc R U
C14 C 0.8730(4) 0.0883(3) 0.2976(3) 0.0249(12) Uani 1 1 d . .
C15 C 0.3523(4) 0.3092(3) 0.3545(3) 0.0237(11) Uani 1 1 d . .
C16 C 0.2733(4) 0.3260(3) 0.4192(3) 0.0240(11) Uani 1 1 d . .
C17 C 0.2225(5) 0.4083(3) 0.4237(3) 0.0315(13) Uani 1 1 d . .
H17 H 0.232890 0.455835 0.383106 0.038 Uiso 1 1 calc R U
C18 C 0.1560(5) 0.4230(3) 0.4867(3) 0.0312(13) Uani 1 1 d . .
H18 H 0.119257 0.480071 0.488691 0.037 Uiso 1 1 calc R U
C19 C 0.1435(5) 0.3530(3) 0.5472(3) 0.0270(12) Uani 1 1 d . .
C20 C 0.1888(5) 0.2707(4) 0.5404(3) 0.0344(14) Uani 1 1 d . .
H20 H 0.176418 0.222702 0.579986 0.041 Uiso 1 1 calc R U
C21 C 0.2521(5) 0.2572(4) 0.4768(3) 0.0353(14) Uani 1 1 d . .
H21 H 0.281379 0.200000 0.472467 0.042 Uiso 1 1 calc R U
C22 C 0.1367(5) 0.4510(3) 0.6476(3) 0.0253(12) Uani 1 1 d . .
C23 C 0.0738(5) 0.5090(4) 0.6865(3) 0.0339(14) Uani 1 1 d . .
H23 H -0.004959 0.512089 0.699081 0.041 Uiso 1 1 calc R U
C24 C 0.1242(5) 0.5620(4) 0.7071(3) 0.0355(14) Uani 1 1 d . .
H24 H 0.080942 0.600955 0.734174 0.043 Uiso 1 1 calc R U
C25 C 0.2405(5) 0.5578(3) 0.6876(3) 0.0252(12) Uani 1 1 d . .
C26 C 0.3013(5) 0.5031(4) 0.6473(3) 0.0343(14) Uani 1 1 d . .
H26 H 0.379938 0.500259 0.634165 0.041 Uiso 1 1 calc R U
C27 C 0.2483(5) 0.4509(3) 0.6251(3) 0.0303(13) Uani 1 1 d . .
H27 H 0.289921 0.415482 0.594484 0.036 Uiso 1 1 calc R U
C28 C 0.2965(4) 0.6128(3) 0.7132(3) 0.0236(11) Uani 1 1 d . .
C29 C 0.1209(5) 0.2749(3) 0.6995(3) 0.0252(12) Uani 1 1 d . .
C30 C 0.2267(5) 0.2553(4) 0.7229(3) 0.0355(14) Uani 1 1 d . .
H30 H 0.271640 0.297070 0.707321 0.043 Uiso 1 1 calc R U
C31 C 0.2687(5) 0.1755(4) 0.7689(3) 0.0365(14) Uani 1 1 d . .
H31 H 0.342211 0.162523 0.784575 0.044 Uiso 1 1 calc R U
C32 C 0.2034(4) 0.1143(3) 0.7920(3) 0.0208(11) Uani 1 1 d . .
C33 C 0.0967(5) 0.1333(3) 0.7707(3) 0.0276(12) Uani 1 1 d . .
H33 H 0.051585 0.091670 0.787684 0.033 Uiso 1 1 calc R U
C34 C 0.0542(4) 0.2131(3) 0.7243(3) 0.0280(12) Uani 1 1 d . .
H34 H -0.019791 0.225998 0.709308 0.034 Uiso 1 1 calc R U
C35 C 0.2533(4) 0.0268(3) 0.8385(3) 0.0236(11) Uani 1 1 d . .
C1A C 0.2411(5) 0.4787(4) -0.1041(3) 0.0385(15) Uani 1 1 d . .
H1AA H 0.270657 0.438790 -0.135053 0.058 Uiso 1 1 calc R U
H1AB H 0.241428 0.537714 -0.133711 0.058 Uiso 1 1 calc R U
H1AC H 0.163429 0.474698 -0.083999 0.058 Uiso 1 1 calc R U
C2A C 0.3131(4) 0.4558(3) -0.0432(3) 0.0192(10) Uani 1 1 d . .
O1A O 0.3416(3) 0.5121(2) -0.02284(18) 0.0188(7) Uani 1 1 d . .
O2A O 0.3447(3) 0.3760(2) -0.01328(18) 0.0196(7) Uani 1 1 d . .
C1B C 1.1539(6) 0.0663(5) 0.0182(4) 0.065(2) Uani 1 1 d . .
H1BA H 1.157946 0.007336 0.016782 0.098 Uiso 1 1 calc R U
H1BB H 1.221149 0.067795 0.038731 0.098 Uiso 1 1 calc R U
H1BC H 1.150587 0.104685 -0.031664 0.098 Uiso 1 1 calc R U
C2B C 1.0497(4) 0.0957(4) 0.0655(3) 0.0276(12) Uani 1 1 d . .
O1B O 1.0461(3) 0.0396(2) 0.1319(2) 0.0404(11) Uani 1 1 d . .
H1BO H 0.987160 0.056976 0.157416 0.061 Uiso 1 1 calc R U
O2B O 0.9806(3) 0.1616(2) 0.0483(2) 0.0282(8) Uani 1 1 d . .
C1C C 0.3035(6) -0.1064(4) 0.1781(4) 0.0500(18) Uani 1 1 d . .
H1CA H 0.342492 -0.166334 0.198355 0.075 Uiso 1 1 calc R U
H1CB H 0.300927 -0.095527 0.125102 0.075 Uiso 1 1 calc R U
H1CC H 0.226207 -0.096086 0.201993 0.075 Uiso 1 1 calc R U
C2C C 0.3672(5) -0.0460(4) 0.1917(4) 0.0356(14) Uani 1 1 d . .
O1C O 0.4288(4) -0.0834(3) 0.2464(3) 0.0529(13) Uani 1 1 d . .
H1CO H 0.463153 -0.048638 0.252063 0.079 Uiso 1 1 calc R U
O2C O 0.3585(3) 0.0280(2) 0.1566(2) 0.0316(9) Uani 1 1 d . .
C1D C 0.4426(5) 0.6764(3) 0.1256(3) 0.0300(13) Uani 1 1 d . .
H1DA H 0.511367 0.675063 0.145992 0.045 Uiso 1 1 calc R U
H1DB H 0.376438 0.690138 0.159841 0.045 Uiso 1 1 calc R U
H1DC H 0.435497 0.720474 0.078481 0.045 Uiso 1 1 calc R U
C2D C 0.4497(4) 0.5892(3) 0.1139(3) 0.0174(10) Uani 1 1 d . .
O1D O 0.4130(3) 0.5823(2) 0.05922(18) 0.0179(7) Uani 1 1 d . .
O2D O 0.4945(3) 0.5247(2) 0.16277(18) 0.0185(7) Uani 1 1 d . .

loop_
_atom_site_aniso_label
_atom_site_aniso_U_11
_atom_site_aniso_U_22
_atom_site_aniso_U_33
_atom_site_aniso_U_23
_atom_site_aniso_U_13
_atom_site_aniso_U_12
Zr1 0.0140(2) 0.0135(2) 0.0213(3) -0.00569(19) -0.00080(19) -0.00528(18)
Zr2 0.0152(2) 0.0129(2) 0.0210(3) -0.00578(19) 0.00028(19) -0.00432(18)
Zr3 0.0163(2) 0.0151(2) 0.0207(3) -0.00517(19) 0.00017(19) -0.00497(19)
Zr4 0.0157(2) 0.0155(2) 0.0227(3) -0.0056(2) -0.00264(19) -0.00458(19)
Zr5 0.0130(2) 0.0126(2) 0.0199(3) -0.00497(19) -0.00005(18) -0.00423(18)
Zr6 0.0162(2) 0.0144(2) 0.0195(3) -0.00684(19) 0.00001(19) -0.00459(18)
P1 0.0303(8) 0.0208(7) 0.0245(7) -0.0068(6) -0.0001(6) -0.0078(6)
O1 0.0196(18) 0.0180(18) 0.0268(19) -0.0094(15) -0.0004(15) -0.0072(14)
O2 0.0217(19) 0.0177(17) 0.0230(19) -0.0081(15) -0.0004(15) -0.0066(14)
O3 0.0147(17) 0.0171(17) 0.031(2) -0.0024(15) -0.0016(15) -0.0060(14)
O4 0.0182(18) 0.0224(19) 0.031(2) -0.0081(16) 0.0024(16) -0.0081(15)
O5 0.0163(17) 0.0177(17) 0.028(2) -0.0099(15) 0.0018(14) -0.0075(14)
O6 0.0187(18) 0.0194(18) 0.0240(19) -0.0086(15) 0.0001(15) -0.0063(14)
O7 0.0157(17) 0.0124(16) 0.0226(18) -0.0037(14) 0.0003(14) -0.0053(13)
O9 0.0153(17) 0.0155(17) 0.0218(18) -0.0074(14) -0.0008(14) -0.0039(13)
O10 0.0135(16) 0.0135(16) 0.0217(18) -0.0057(14) 0.0016(14) -0.0041(13)
O11 0.0161(17) 0.0106(16) 0.0241(18) -0.0069(14) -0.0004(14) -0.0038(13)
O12 0.0242(19) 0.0204(18) 0.0199(18) -0.0067(15) 0.0036(15) -0.0046(15)
O13 0.0248(19) 0.0217(19) 0.026(2) -0.0097(16) 0.0021(15) -0.0057(15)
O14 0.0154(17) 0.0141(17) 0.0268(19) -0.0070(15) 0.0012(14) -0.0013(13)
O15 0.0213(18) 0.0164(17) 0.0262(19) -0.0076(15) 0.0026(15) -0.0051(14)
O16 0.0171(17) 0.0137(16) 0.0219(18) -0.0054(14) -0.0029(14) -0.0058(13)
O17 0.0171(17) 0.0137(17) 0.0205(18) -0.0023(14) -0.0004(14) -0.0045(13)
O18 0.0213(18) 0.0185(17) 0.0177(18) -0.0061(14) 0.0005(14) -0.0058(14)
O19 0.0152(17) 0.0147(17) 0.0228(18) -0.0037(14) 0.0000(14) -0.0040(13)
O20 0.044(2) 0.030(2) 0.024(2) -0.0047(17) -0.0056(18) -0.0072(18)
O21 0.036(2) 0.0203(19) 0.034(2) -0.0031(17) -0.0037(18) -0.0116(17)
O22 0.0148(17) 0.0223(19) 0.032(2) -0.0067(16) -0.0022(15) -0.0070(14)
O23 0.0150(17) 0.0176(18) 0.028(2) -0.0025(15) -0.0053(15) -0.0040(14)
O24 0.0219(19) 0.0216(19) 0.029(2) -0.0035(16) 0.0002(16) -0.0056(15)
O25 0.033(2) 0.028(2) 0.028(2) -0.0088(17) -0.0061(17) -0.0023(17)
O26 0.026(2) 0.0195(19) 0.033(2) -0.0084(16) -0.0077(16) -0.0053(15)
O27 0.0239(19) 0.0224(18) 0.0207(19) -0.0063(15) -0.0042(15) -0.0071(15)
O28 0.0216(18) 0.0164(17) 0.027(2) -0.0017(15) 0.0041(15) -0.0076(14)
O29 0.027(2) 0.0168(18) 0.030(2) -0.0054(15) -0.0059(16) -0.0066(15)
C1 0.030(3) 0.033(3) 0.046(4) -0.023(3) -0.009(3) -0.006(3)
C2 0.024(3) 0.017(2) 0.020(3) -0.003(2) 0.000(2) -0.012(2)
C3 0.024(3) 0.036(3) 0.048(4) 0.007(3) -0.007(3) -0.014(3)
C4 0.016(3) 0.016(3) 0.036(3) -0.005(2) -0.003(2) -0.002(2)
C5 0.020(3) 0.023(3) 0.041(3) -0.014(3) 0.002(2) -0.002(2)
C6 0.016(2) 0.014(2) 0.024(3) 0.000(2) 0.004(2) -0.007(2)
C7 0.024(3) 0.024(3) 0.038(3) -0.011(2) 0.005(2) -0.004(2)
C8 0.016(2) 0.023(3) 0.023(3) -0.007(2) 0.001(2) -0.007(2)
C9 0.026(3) 0.035(3) 0.040(4) 0.004(3) -0.006(3) -0.017(3)
C10 0.016(3) 0.014(2) 0.035(3) -0.009(2) -0.001(2) -0.002(2)
C11 0.087(6) 0.039(4) 0.061(5) 0.012(4) -0.033(5) -0.008(4)
C12 0.031(3) 0.025(3) 0.038(4) -0.002(3) -0.002(3) -0.005(2)
C13 0.045(4) 0.031(3) 0.038(4) -0.001(3) -0.007(3) -0.001(3)
C14 0.022(3) 0.020(3) 0.033(3) -0.004(2) -0.008(2) -0.006(2)
C15 0.023(3) 0.024(3) 0.023(3) -0.007(2) -0.004(2) -0.003(2)
C16 0.024(3) 0.025(3) 0.023(3) -0.009(2) 0.001(2) -0.005(2)
C17 0.044(4) 0.022(3) 0.024(3) -0.001(2) 0.000(3) -0.006(3)
C18 0.040(3) 0.017(3) 0.033(3) -0.007(2) -0.002(3) 0.000(2)
C19 0.032(3) 0.028(3) 0.022(3) -0.007(2) -0.004(2) -0.008(2)
C20 0.049(4) 0.024(3) 0.028(3) -0.007(2) 0.009(3) -0.013(3)
C21 0.046(4) 0.021(3) 0.034(3) -0.009(3) 0.004(3) -0.003(3)
C22 0.031(3) 0.023(3) 0.025(3) -0.006(2) -0.003(2) -0.009(2)
C23 0.027(3) 0.045(4) 0.036(3) -0.020(3) 0.000(3) -0.009(3)
C24 0.032(3) 0.039(3) 0.043(4) -0.020(3) -0.002(3) -0.011(3)
C25 0.031(3) 0.022(3) 0.027(3) -0.006(2) -0.010(2) -0.008(2)
C26 0.033(3) 0.031(3) 0.042(4) -0.014(3) 0.002(3) -0.011(3)
C27 0.029(3) 0.025(3) 0.038(3) -0.013(3) 0.005(3) -0.009(2)
C28 0.028(3) 0.024(3) 0.022(3) -0.005(2) -0.002(2) -0.013(2)
C29 0.034(3) 0.020(3) 0.024(3) -0.012(2) 0.003(2) -0.006(2)
C30 0.038(3) 0.024(3) 0.047(4) -0.003(3) -0.014(3) -0.013(3)
C31 0.032(3) 0.035(3) 0.044(4) -0.004(3) -0.014(3) -0.010(3)
C32 0.026(3) 0.016(2) 0.022(3) -0.009(2) 0.001(2) -0.005(2)
C33 0.027(3) 0.019(3) 0.035(3) -0.008(2) 0.004(2) -0.006(2)
C34 0.021(3) 0.028(3) 0.033(3) -0.010(2) 0.003(2) -0.004(2)
C35 0.023(3) 0.027(3) 0.023(3) -0.012(2) 0.005(2) -0.009(2)
C1A 0.041(4) 0.032(3) 0.046(4) -0.012(3) -0.011(3) -0.008(3)
C2A 0.016(2) 0.016(3) 0.026(3) -0.006(2) 0.001(2) -0.007(2)
O1A 0.0184(18) 0.0163(17) 0.0238(19) -0.0074(15) -0.0005(14) -0.0059(14)
O2A 0.0224(18) 0.0148(17) 0.0226(19) -0.0048(14) -0.0036(15) -0.0050(14)
C1B 0.051(5) 0.068(5) 0.042(4) 0.001(4) 0.017(3) 0.018(4)
C2B 0.017(3) 0.028(3) 0.040(3) -0.013(3) 0.003(2) -0.007(2)
O1B 0.026(2) 0.029(2) 0.050(3) 0.002(2) 0.0112(19) -0.0008(17)
O2B 0.022(2) 0.026(2) 0.035(2) -0.0088(17) 0.0024(16) -0.0051(16)
C1C 0.050(4) 0.033(4) 0.075(5) -0.013(3) -0.019(4) -0.014(3)
C2C 0.032(3) 0.031(3) 0.047(4) -0.014(3) -0.006(3) -0.006(3)
O1C 0.068(3) 0.034(3) 0.065(3) -0.005(2) -0.027(3) -0.024(2)
O2C 0.031(2) 0.018(2) 0.047(2) -0.0111(18) -0.0043(18) -0.0051(16)
C1D 0.032(3) 0.027(3) 0.035(3) -0.011(3) -0.004(3) -0.010(2)
C2D 0.014(2) 0.015(2) 0.023(3) -0.006(2) 0.003(2) -0.0050(19)
O1D 0.0191(18) 0.0142(17) 0.0213(18) -0.0062(14) -0.0012(14) -0.0041(14)
O2D 0.0218(18) 0.0140(17) 0.0216(18) -0.0057(14) -0.0015(14) -0.0069(14)

loop_
_atom_type_symbol
_atom_type_description
_atom_type_scat_dispersion_real
_atom_type_scat_dispersion_imag
_atom_type_scat_source
C C 0.0033 0.0016 'International Tables Vol C Tables 4.2.6.8 and 6.1.1.4'
O O 0.0106 0.0060 'International Tables Vol C Tables 4.2.6.8 and 6.1.1.4'
P P 0.1023 0.0942 'International Tables Vol C Tables 4.2.6.8 and 6.1.1.4'
Zr Zr -2.9673 0.5597 'International Tables Vol C Tables 4.2.6.8 and 6.1.1.4'
H H 0.0000 0.0000 'International Tables Vol C Tables 4.2.6.8 and 6.1.1.4'

loop_
_exptl_crystal_face_index_h
_exptl_crystal_face_index_k
_exptl_crystal_face_index_l
_exptl_crystal_face_perp_dist
0.00 0.00 -1.00 0.0160
0.00 0.00 1.00 0.0120
0.00 1.00 0.00 0.0580
0.00 -1.00 0.00 0.0550
2.00 0.00 -1.00 0.0170
-2.00 0.00 1.00 0.007

loop_
_geom_angle_atom_site_label_1
_geom_angle_atom_site_label_2
_geom_angle_atom_site_label_3
_geom_angle
_geom_angle_site_symmetry_1
_geom_angle_site_symmetry_3
O9 Zr1 O10 90.27(13) . .
O9 Zr1 O2A 145.24(12) . .
O10 Zr1 O2A 96.03(13) . .
O9 Zr1 O3 84.81(13) . .
O10 Zr1 O3 140.65(12) . .
O2A Zr1 O3 109.97(12) . .
O9 Zr1 O1 142.22(12) . .
O10 Zr1 O1 81.86(12) . .
O2A Zr1 O1 72.53(12) . .
O3 Zr1 O1 78.64(13) . .
O9 Zr1 O5 81.84(12) . .
O10 Zr1 O5 144.57(12) . .
O2A Zr1 O5 73.31(12) . .
O3 Zr1 O5 73.24(12) . .
O1 Zr1 O5 124.10(12) . .
O9 Zr1 O7 69.96(12) . .
O10 Zr1 O7 68.36(11) . .
O2A Zr1 O7 80.72(12) . .
O3 Zr1 O7 142.89(12) . .
O1 Zr1 O7 137.32(12) . .
O5 Zr1 O7 76.51(11) . .
O9 Zr1 O11 69.91(11) . .
O10 Zr1 O11 70.10(11) . .
O2A Zr1 O11 143.99(11) . .
O3 Zr1 O11 71.57(11) . .
O1 Zr1 O11 72.68(12) . .
O5 Zr1 O11 136.23(12) . .
O7 Zr1 O11 120.71(11) . .
O9 Zr1 Zr3 31.24(9) . .
O10 Zr1 Zr3 82.96(9) . .
O2A Zr1 Zr3 176.10(8) . .
O3 Zr1 Zr3 72.82(9) . .
O1 Zr1 Zr3 110.98(9) . .
O5 Zr1 Zr3 105.36(9) . .
O7 Zr1 Zr3 95.41(8) . .
O11 Zr1 Zr3 39.02(8) . .
O9 Zr1 Zr2 81.34(9) . .
O10 Zr1 Zr2 32.12(8) . .
O2A Zr1 Zr2 120.05(9) . .
O3 Zr1 Zr2 108.77(9) . .
O1 Zr1 Zr2 72.45(9) . .
O5 Zr1 Zr2 162.78(9) . .
O7 Zr1 Zr2 94.23(8) . .
O11 Zr1 Zr2 38.12(8) . .
Zr3 Zr1 Zr2 60.530(14) . .
O9 Zr1 Zr6 30.81(9) . .
O10 Zr1 Zr6 82.29(9) . .
O2A Zr1 Zr6 116.41(8) . .
O3 Zr1 Zr6 109.81(9) . .
O1 Zr1 Zr6 162.58(9) . .
O5 Zr1 Zr6 73.32(8) . .
O7 Zr1 Zr6 39.53(8) . .
O11 Zr1 Zr6 95.11(8) . .
Zr3 Zr1 Zr6 59.748(15) . .
Zr2 Zr1 Zr6 90.250(17) . .
O9 Zr1 Zr5 80.39(9) . .
O10 Zr1 Zr5 29.86(8) . .
O2A Zr1 Zr5 88.29(9) . .
O3 Zr1 Zr5 161.70(9) . .
O1 Zr1 Zr5 106.94(9) . .
O5 Zr1 Zr5 114.82(8) . .
O7 Zr1 Zr5 38.52(8) . .
O11 Zr1 Zr5 93.13(8) . .
Zr3 Zr1 Zr5 88.996(15) . .
Zr2 Zr1 Zr5 58.464(15) . .
Zr6 Zr1 Zr5 60.393(13) . .
O10 Zr2 O17 95.34(12) . .
O10 Zr2 O11 74.36(12) . .
O17 Zr2 O11 69.77(12) . .
O10 Zr2 O19 73.76(12) . .
O17 Zr2 O19 69.65(12) . .
O11 Zr2 O19 124.71(12) . .
O10 Zr2 O2 82.40(12) . .
O17 Zr2 O2 145.05(12) . .
O11 Zr2 O2 76.12(12) . .
O19 Zr2 O2 140.47(12) . .
O10 Zr2 O15 85.30(12) . .
O17 Zr2 O15 141.21(12) . .
O11 Zr2 O15 145.38(12) . .
O19 Zr2 O15 73.42(12) . .
O2 Zr2 O15 73.60(12) . .
O10 Zr2 O29 150.15(12) . 2_656
O17 Zr2 O29 89.35(12) . 2_656
O11 Zr2 O29 79.76(12) . 2_656
O19 Zr2 O29 134.76(12) . 2_656
O2 Zr2 O29 77.13(12) . 2_656
O15 Zr2 O29 109.01(12) . 2_656
O10 Zr2 O28 152.39(12) . 2_656
O17 Zr2 O28 84.94(12) . 2_656
O11 Zr2 O28 130.41(12) . 2_656
O19 Zr2 O28 80.56(12) . 2_656
O2 Zr2 O28 112.71(12) . 2_656
O15 Zr2 O28 77.69(12) . 2_656
O29 Zr2 O28 57.33(12) 2_656 2_656
O10 Zr2 C35 178.68(14) . 2_656
O17 Zr2 C35 84.04(14) . 2_656
O11 Zr2 C35 104.33(14) . 2_656
O19 Zr2 C35 107.06(14) . 2_656
O2 Zr2 C35 97.44(14) . 2_656
O15 Zr2 C35 95.91(14) . 2_656
O29 Zr2 C35 28.79(14) 2_656 2_656
O28 Zr2 C35 28.77(13) 2_656 2_656
O10 Zr2 Zr5 32.98(9) . .
O17 Zr2 Zr5 85.42(8) . .
O11 Zr2 Zr5 100.21(8) . .
O19 Zr2 Zr5 41.04(8) . .
O2 Zr2 Zr5 108.34(9) . .
O15 Zr2 Zr5 74.22(8) . .
O29 Zr2 Zr5 174.41(9) 2_656 .
O28 Zr2 Zr5 120.07(8) 2_656 .
C35 Zr2 Zr5 147.93(11) 2_656 .
O10 Zr2 Zr1 32.39(9) . .
O17 Zr2 Zr1 85.13(9) . .
O11 Zr2 Zr1 42.13(8) . .
O19 Zr2 Zr1 98.79(8) . .
O2 Zr2 Zr1 74.38(9) . .
O15 Zr2 Zr1 112.18(9) . .
O29 Zr2 Zr1 119.51(9) 2_656 .
O28 Zr2 Zr1 169.61(9) 2_656 .
C35 Zr2 Zr1 146.31(11) 2_656 .
Zr5 Zr2 Zr1 62.042(15) . .
O10 Zr2 Zr3 82.36(9) . .
O17 Zr2 Zr3 32.53(8) . .
O11 Zr2 Zr3 37.38(8) . .
O19 Zr2 Zr3 94.40(9) . .
O2 Zr2 Zr3 113.42(9) . .
O15 Zr2 Zr3 164.71(8) . .
O29 Zr2 Zr3 86.09(9) 2_656 .
O28 Zr2 Zr3 109.98(9) 2_656 .
C35 Zr2 Zr3 96.52(11) 2_656 .
Zr5 Zr2 Zr3 90.543(15) . .
Zr1 Zr2 Zr3 59.655(14) . .
O9 Zr3 O17 94.18(12) . .
O9 Zr3 O4 85.49(13) . .
O17 Zr3 O4 142.29(13) . .
O9 Zr3 O13 82.85(13) . .
O17 Zr3 O13 144.20(13) . .
O4 Zr3 O13 73.28(13) . .
O9 Zr3 O18 73.54(12) . .
O17 Zr3 O18 70.46(12) . .
O4 Zr3 O18 143.37(12) . .
O13 Zr3 O18 74.54(12) . .
O9 Zr3 O11 73.45(12) . .
O17 Zr3 O11 70.00(12) . .
O4 Zr3 O11 73.85(12) . .
O13 Zr3 O11 140.58(12) . .
O18 Zr3 O11 125.41(12) . .
O9 Zr3 O20 151.30(13) . .
O17 Zr3 O20 90.29(13) . .
O4 Zr3 O20 107.75(14) . .
O13 Zr3 O20 77.14(13) . .
O18 Zr3 O20 81.38(13) . .
O11 Zr3 O20 134.14(12) . .
O9 Zr3 O21 151.72(13) . .
O17 Zr3 O21 86.26(13) . .
O4 Zr3 O21 77.31(13) . .
O13 Zr3 O21 112.70(13) . .
O18 Zr3 O21 132.15(13) . .
O11 Zr3 O21 80.23(12) . .
O20 Zr3 O21 56.81(14) . .
O9 Zr3 C12 179.60(17) . .
O17 Zr3 C12 86.22(15) . .
O4 Zr3 C12 94.24(15) . .
O13 Zr3 C12 96.79(16) . .
O18 Zr3 C12 106.54(16) . .
O11 Zr3 C12 106.77(16) . .
O20 Zr3 C12 28.57(16) . .
O21 Zr3 C12 28.36(15) . .
O9 Zr3 Zr6 31.26(9) . .
O17 Zr3 Zr6 85.96(9) . .
O4 Zr3 Zr6 110.14(9) . .
O13 Zr3 Zr6 73.09(9) . .
O18 Zr3 Zr6 42.59(8) . .
O11 Zr3 Zr6 98.79(8) . .
O20 Zr3 Zr6 121.38(10) . .
O21 Zr3 Zr6 172.01(10) . .
C12 Zr3 Zr6 148.77(13) . .
O9 Zr3 Zr1 31.43(9) . .
O17 Zr3 Zr1 85.99(9) . .
O4 Zr3 Zr1 74.27(9) . .
O13 Zr3 Zr1 107.07(9) . .
O18 Zr3 Zr1 99.22(9) . .
O11 Zr3 Zr1 42.39(8) . .
O20 Zr3 Zr1 175.77(10) . .
O21 Zr3 Zr1 120.82(10) . .
C12 Zr3 Zr1 148.74(14) . .
Zr6 Zr3 Zr1 60.397(13) . .
O9 Zr3 Zr4 81.04(9) . .
O17 Zr3 Zr4 33.20(9) . .
O4 Zr3 Zr4 164.73(9) . .
O13 Zr3 Zr4 111.86(9) . .
O18 Zr3 Zr4 37.40(8) . .
O11 Zr3 Zr4 95.28(8) . .
O20 Zr3 Zr4 87.51(10) . .
O21 Zr3 Zr4 111.98(10) . .
C12 Zr3 Zr4 99.26(13) . .
Zr6 Zr3 Zr4 60.109(13) . .
Zr1 Zr3 Zr4 90.460(16) . .
O16 Zr4 O17 96.46(12) . .
O16 Zr4 O26 81.92(13) . 2_666
O17 Zr4 O26 145.25(13) . 2_666
O16 Zr4 O18 74.52(12) . .
O17 Zr4 O18 70.40(12) . .
O26 Zr4 O18 75.81(12) 2_666 .
O16 Zr4 O19 74.16(12) . .
O17 Zr4 O19 69.99(12) . .
O26 Zr4 O19 140.27(12) 2_666 .
O18 Zr4 O19 125.33(12) . .
O16 Zr4 O22 84.39(12) . .
O17 Zr4 O22 141.99(13) . .
O26 Zr4 O22 72.65(13) 2_666 .
O18 Zr4 O22 144.09(12) . .
O19 Zr4 O22 73.81(12) . .
O16 Zr4 O25 151.22(13) . .
O17 Zr4 O25 89.80(13) . .
O26 Zr4 O25 77.15(13) 2_666 .
O18 Zr4 O25 81.30(13) . .
O19 Zr4 O25 133.88(12) . .
O22 Zr4 O25 107.54(13) . .
O16 Zr4 O24 151.50(13) . .
O17 Zr4 O24 85.54(12) . .
O26 Zr4 O24 112.15(13) 2_666 .
O18 Zr4 O24 131.83(12) . .
O19 Zr4 O24 79.96(12) . .
O22 Zr4 O24 77.05(12) . .
O25 Zr4 O24 56.81(13) . .
O16 Zr4 C14 177.64(14) . .
O17 Zr4 C14 85.90(14) . .
O26 Zr4 C14 96.20(14) 2_666 .
O18 Zr4 C14 106.45(15) . .
O19 Zr4 C14 106.66(15) . .
O22 Zr4 C14 93.70(14) . .
O25 Zr4 C14 28.49(15) . .
O24 Zr4 C14 28.39(14) . .
O16 Zr4 Zr5 33.25(9) . .
O17 Zr4 Zr5 85.87(9) . .
O26 Zr4 Zr5 108.34(9) 2_666 .
O18 Zr4 Zr5 100.40(9) . .
O19 Zr4 Zr5 41.10(8) . .
O22 Zr4 Zr5 74.18(9) . .
O25 Zr4 Zr5 174.48(9) . .
O24 Zr4 Zr5 119.31(9) . .
C14 Zr4 Zr5 147.30(12) . .
O16 Zr4 Zr3 83.20(9) . .
O17 Zr4 Zr3 32.83(9) . .
O26 Zr4 Zr3 113.41(9) 2_666 .
O18 Zr4 Zr3 37.71(8) . .
O19 Zr4 Zr3 94.96(8) . .
O22 Zr4 Zr3 165.17(9) . .
O25 Zr4 Zr3 87.20(10) . .
O24 Zr4 Zr3 111.08(9) . .
C14 Zr4 Zr3 98.89(11) . .
Zr5 Zr4 Zr3 90.997(16) . .
O16 Zr4 Zr6 32.27(9) . .
O17 Zr4 Zr6 85.40(9) . .
O26 Zr4 Zr6 74.82(9) 2_666 .
O18 Zr4 Zr6 42.32(8) . .
O19 Zr4 Zr6 98.59(8) . .
O22 Zr4 Zr6 111.44(9) . .
O25 Zr4 Zr6 121.35(10) . .
O24 Zr4 Zr6 170.76(9) . .
C14 Zr4 Zr6 148.53(12) . .
Zr5 Zr4 Zr6 61.744(14) . .
Zr3 Zr4 Zr6 59.823(15) . .
O10 Zr5 O16 92.65(12) . .
O10 Zr5 O14 85.11(12) . .
O16 Zr5 O14 143.02(12) . .
O10 Zr5 O23 143.36(12) . .
O16 Zr5 O23 84.47(12) . .
O14 Zr5 O23 76.09(13) . .
O10 Zr5 O1D 87.45(12) . 2_665
O16 Zr5 O1D 143.16(12) . 2_665
O14 Zr5 O1D 73.73(12) . 2_665
O23 Zr5 O1D 116.04(12) . 2_665
O10 Zr5 O1A 143.03(12) . 2_665
O16 Zr5 O1A 87.51(12) . 2_665
O14 Zr5 O1A 115.71(12) . 2_665
O23 Zr5 O1A 73.48(12) . 2_665
O1D Zr5 O1A 71.34(12) 2_665 2_665
O10 Zr5 O7 68.89(11) . .
O16 Zr5 O7 68.87(12) . .
O14 Zr5 O7 141.38(12) . .
O23 Zr5 O7 140.64(12) . .
O1D Zr5 O7 76.96(12) 2_665 .
O1A Zr5 O7 76.84(11) 2_665 .
O10 Zr5 O19 71.50(12) . .
O16 Zr5 O19 71.82(12) . .
O14 Zr5 O19 72.51(12) . .
O23 Zr5 O19 72.95(11) . .
O1D Zr5 O19 141.35(11) 2_665 .
O1A Zr5 O19 141.88(12) 2_665 .
O7 Zr5 O19 121.43(11) . .
O10 Zr5 Zr4 83.94(9) . .
O16 Zr5 Zr4 32.95(9) . .
O14 Zr5 Zr4 110.42(9) . .
O23 Zr5 Zr4 73.93(9) . .
O1D Zr5 Zr4 170.02(8) 2_665 .
O1A Zr5 Zr4 113.22(9) 2_665 .
O7 Zr5 Zr4 95.18(8) . .
O19 Zr5 Zr4 39.05(8) . .
O10 Zr5 Zr2 32.93(9) . .
O16 Zr5 Zr2 84.53(8) . .
O14 Zr5 Zr2 73.71(8) . .
O23 Zr5 Zr2 110.66(9) . .
O1D Zr5 Zr2 112.70(8) 2_665 .
O1A Zr5 Zr2 170.58(9) 2_665 .
O7 Zr5 Zr2 95.53(8) . .
O19 Zr5 Zr2 38.81(8) . .
Zr4 Zr5 Zr2 61.427(13) . .
O10 Zr5 Zr6 80.93(9) . .
O16 Zr5 Zr6 30.59(9) . .
O14 Zr5 Zr6 163.59(9) . .
O23 Zr5 Zr6 110.70(9) . .
O1D Zr5 Zr6 113.97(8) 2_665 .
O1A Zr5 Zr6 80.70(8) 2_665 .
O7 Zr5 Zr6 38.28(8) . .
O19 Zr5 Zr6 94.77(8) . .
Zr4 Zr5 Zr6 59.669(15) . .
Zr2 Zr5 Zr6 89.885(15) . .
O10 Zr5 Zr1 30.06(8) . .
O16 Zr5 Zr1 81.42(9) . .
O14 Zr5 Zr1 110.79(9) . .
O23 Zr5 Zr1 163.46(9) . .
O1D Zr5 Zr1 80.50(8) 2_665 .
O1A Zr5 Zr1 114.30(8) 2_665 .
O7 Zr5 Zr1 38.85(8) . .
O19 Zr5 Zr1 94.36(8) . .
Zr4 Zr5 Zr1 89.526(15) . .
Zr2 Zr5 Zr1 59.494(13) . .
Zr6 Zr5 Zr1 58.765(13) . .
O9 Zr6 O16 91.05(12) . .
O9 Zr6 O2D 146.37(12) . .
O16 Zr6 O2D 96.63(12) . .
O9 Zr6 O12 85.26(13) . .
O16 Zr6 O12 141.93(13) . .
O2D Zr6 O12 107.21(12) . .
O9 Zr6 O6 82.12(12) . .
O16 Zr6 O6 145.06(12) . .
O2D Zr6 O6 72.91(12) . .
O12 Zr6 O6 71.89(13) . .
O9 Zr6 O27 141.36(13) . 2_666
O16 Zr6 O27 81.30(12) . 2_666
O2D Zr6 O27 72.27(12) . 2_666
O12 Zr6 O27 78.40(13) . 2_666
O6 Zr6 O27 124.05(12) . 2_666
O9 Zr6 O7 70.82(12) . .
O16 Zr6 O7 69.21(12) . .
O2D Zr6 O7 81.43(11) . .
O12 Zr6 O7 142.32(12) . .
O6 Zr6 O7 76.21(12) . .
O27 Zr6 O7 137.63(12) 2_666 .
O9 Zr6 O18 69.78(12) . .
O16 Zr6 O18 70.20(12) . .
O2D Zr6 O18 143.37(12) . .
O12 Zr6 O18 73.02(12) . .
O6 Zr6 O18 136.30(11) . .
O27 Zr6 O18 72.01(12) 2_666 .
O7 Zr6 O18 121.57(11) . .
O9 Zr6 Zr3 31.22(9) . .
O16 Zr6 Zr3 83.19(9) . .
O2D Zr6 Zr3 177.47(9) . .
O12 Zr6 Zr3 74.22(9) . .
O6 Zr6 Zr3 105.82(8) . .
O27 Zr6 Zr3 110.17(9) 2_666 .
O7 Zr6 Zr3 96.17(8) . .
O18 Zr6 Zr3 38.86(8) . .
O9 Zr6 Zr4 80.97(9) . .
O16 Zr6 Zr4 31.96(9) . .
O2D Zr6 Zr4 120.75(9) . .
O12 Zr6 Zr4 110.45(9) . .
O6 Zr6 Zr4 162.64(8) . .
O27 Zr6 Zr4 72.60(9) 2_666 .
O7 Zr6 Zr4 94.47(8) . .
O18 Zr6 Zr4 38.30(8) . .
Zr3 Zr6 Zr4 60.068(15) . .
O9 Zr6 Zr1 30.96(9) . .
O16 Zr6 Zr1 83.33(9) . .
O2D Zr6 Zr1 117.62(9) . .
O12 Zr6 Zr1 109.72(9) . .
O6 Zr6 Zr1 73.26(8) . .
O27 Zr6 Zr1 162.69(9) 2_666 .
O7 Zr6 Zr1 40.25(8) . .
O18 Zr6 Zr1 95.28(8) . .
Zr3 Zr6 Zr1 59.855(14) . .
Zr4 Zr6 Zr1 90.123(16) . .
O9 Zr6 Zr5 80.90(9) . .
O16 Zr6 Zr5 30.57(9) . .
O2D Zr6 Zr5 89.28(9) . .
O12 Zr6 Zr5 163.51(9) . .
O6 Zr6 Zr5 114.65(9) . .
O27 Zr6 Zr5 107.24(9) 2_666 .
O7 Zr6 Zr5 38.64(8) . .
O18 Zr6 Zr5 93.68(8) . .
Zr3 Zr6 Zr5 89.310(15) . .
Zr4 Zr6 Zr5 58.587(14) . .
Zr1 Zr6 Zr5 60.842(15) . .
C19 P1 C22 101.5(2) . .
C19 P1 C29 100.1(2) . .
C22 P1 C29 101.6(2) . .
C2 O1 Zr1 135.7(3) . .
C2 O2 Zr2 132.1(3) . .
C4 O3 Zr1 135.3(3) . .
C4 O4 Zr3 132.6(3) . .
C6 O5 Zr1 134.5(3) . .
C6 O6 Zr6 133.7(3) . .
Zr6 O7 Zr5 103.08(13) . .
Zr6 O7 Zr1 100.23(12) . .
Zr5 O7 Zr1 102.63(12) . .
Zr6 O7 H7O 116.2 . .
Zr5 O7 H7O 116.2 . .
Zr1 O7 H7O 116.2 . .
Zr3 O9 Zr6 117.52(15) . .
Zr3 O9 Zr1 117.33(15) . .
Zr6 O9 Zr1 118.23(15) . .
Zr2 O10 Zr5 114.08(14) . .
Zr2 O10 Zr1 115.49(14) . .
Zr5 O10 Zr1 120.08(14) . .
Zr2 O11 Zr3 105.88(13) . .
Zr2 O11 Zr1 99.74(12) . .
Zr3 O11 Zr1 98.59(11) . .
Zr2 O11 H11O 116.6 . .
Zr3 O11 H11O 116.6 . .
Zr1 O11 H11O 116.6 . .
C15 O12 Zr6 132.7(3) . .
C15 O13 Zr3 133.9(3) . .
C8 O14 Zr5 134.8(3) . .
C8 O15 Zr2 132.4(3) . .
Zr4 O16 Zr5 113.79(15) . .
Zr4 O16 Zr6 115.76(15) . .
Zr5 O16 Zr6 118.83(15) . .
Zr3 O17 Zr4 113.98(15) . .
Zr3 O17 Zr2 114.07(14) . .
Zr4 O17 Zr2 113.77(14) . .
Zr4 O18 Zr3 104.89(13) . .
Zr4 O18 Zr6 99.38(12) . .
Zr3 O18 Zr6 98.55(12) . .
Zr4 O18 H18O 117.0 . .
Zr3 O18 H18O 117.0 . .
Zr6 O18 H18O 117.0 . .
Zr2 O19 Zr4 106.34(13) . .
Zr2 O19 Zr5 100.15(12) . .
Zr4 O19 Zr5 99.86(12) . .
Zr2 O19 H19O 116.0 . .
Zr4 O19 H19O 116.0 . .
Zr5 O19 H19O 116.0 . .
C12 O20 Zr3 92.5(3) . .
C12 O21 Zr3 92.0(3) . .
C10 O22 Zr4 132.6(3) . .
C10 O23 Zr5 134.4(3) . .
C14 O24 Zr4 92.6(3) . .
C14 O25 Zr4 93.1(3) . .
C28 O26 Zr4 132.3(3) . 2_666
C28 O27 Zr6 132.7(3) . 2_666
C35 O28 Zr2 90.9(3) . 2_656
C35 O29 Zr2 92.5(3) . 2_656
C2 C1 H1A 109.5 . .
C2 C1 H1B 109.5 . .
H1A C1 H1B 109.5 . .
C2 C1 H1C 109.5 . .
H1A C1 H1C 109.5 . .
H1B C1 H1C 109.5 . .
O1 C2 O2 125.1(4) . .
O1 C2 C1 118.3(5) . .
O2 C2 C1 116.6(4) . .
C4 C3 H3A 109.5 . .
C4 C3 H3AB 109.5 . .
H3A C3 H3AB 109.5 . .
C4 C3 H3AC 109.5 . .
H3A C3 H3AC 109.5 . .
H3AB C3 H3AC 109.5 . .
O3 C4 O4 125.0(4) . .
O3 C4 C3 117.2(5) . .
O4 C4 C3 117.8(5) . .
C6 C5 H5A 109.5 . .
C6 C5 H5AB 109.5 . .
H5A C5 H5AB 109.5 . .
C6 C5 H5AC 109.5 . .
H5A C5 H5AC 109.5 . .
H5AB C5 H5AC 109.5 . .
O6 C6 O5 125.0(4) . .
O6 C6 C5 118.5(4) . .
O5 C6 C5 116.5(4) . .
C8 C7 H7A 109.5 . .
C8 C7 H7AB 109.5 . .
H7A C7 H7AB 109.5 . .
C8 C7 H7AC 109.5 . .
H7A C7 H7AC 109.5 . .
H7AB C7 H7AC 109.5 . .
O15 C8 O14 124.3(4) . .
O15 C8 C7 119.1(4) . .
O14 C8 C7 116.6(4) . .
C10 C9 H9A 109.5 . .
C10 C9 H9AB 109.5 . .
H9A C9 H9AB 109.5 . .
C10 C9 H9AC 109.5 . .
H9A C9 H9AC 109.5 . .
H9AB C9 H9AC 109.5 . .
O22 C10 O23 124.7(4) . .
O22 C10 C9 118.8(5) . .
O23 C10 C9 116.4(5) . .
C12 C11 H11A 109.5 . .
C12 C11 H11B 109.5 . .
H11A C11 H11B 109.5 . .
C12 C11 H11C 109.5 . .
H11A C11 H11C 109.5 . .
H11B C11 H11C 109.5 . .
O21 C12 O20 118.3(5) . .
O21 C12 C11 121.1(6) . .
O20 C12 C11 120.6(6) . .
O21 C12 Zr3 59.6(3) . .
O20 C12 Zr3 59.0(3) . .
C11 C12 Zr3 174.5(5) . .
C14 C13 H13A 109.5 . .
C14 C13 H13B 109.5 . .
H13A C13 H13B 109.5 . .
C14 C13 H13C 109.5 . .
H13A C13 H13C 109.5 . .
H13B C13 H13C 109.5 . .
O24 C14 O25 117.3(5) . .
O24 C14 C13 122.1(5) . .
O25 C14 C13 120.6(5) . .
O24 C14 Zr4 59.0(3) . .
O25 C14 Zr4 58.4(3) . .
C13 C14 Zr4 175.3(4) . .
O13 C15 O12 125.7(5) . .
O13 C15 C16 117.0(5) . .
O12 C15 C16 117.3(4) . .
C17 C16 C21 119.0(5) . .
C17 C16 C15 121.6(5) . .
C21 C16 C15 119.4(5) . .
C16 C17 C18 120.8(5) . .
C16 C17 H17 119.6 . .
C18 C17 H17 119.6 . .
C17 C18 C19 119.5(5) . .
C17 C18 H18 120.2 . .
C19 C18 H18 120.2 . .
C20 C19 C18 119.0(5) . .
C20 C19 P1 122.9(4) . .
C18 C19 P1 118.1(4) . .
C19 C20 C21 120.6(5) . .
C19 C20 H20 119.7 . .
C21 C20 H20 119.7 . .
C20 C21 C16 120.7(5) . .
C20 C21 H21 119.7 . .
C16 C21 H21 119.7 . .
C27 C22 C23 119.4(5) . .
C27 C22 P1 123.7(4) . .
C23 C22 P1 116.9(4) . .
C24 C23 C22 120.8(5) . .
C24 C23 H23 119.6 . .
C22 C23 H23 119.6 . .
C23 C24 C25 119.2(5) . .
C23 C24 H24 120.4 . .
C25 C24 H24 120.4 . .
C26 C25 C24 120.0(5) . .
C26 C25 C28 120.9(5) . .
C24 C25 C28 119.1(5) . .
C25 C26 C27 120.2(5) . .
C25 C26 H26 119.9 . .
C27 C26 H26 119.9 . .
C22 C27 C26 120.1(5) . .
C22 C27 H27 120.0 . .
C26 C27 H27 120.0 . .
O26 C28 O27 126.4(5) . .
O26 C28 C25 116.2(5) . .
O27 C28 C25 117.3(5) . .
C30 C29 C34 119.0(5) . .
C30 C29 P1 123.7(4) . .
C34 C29 P1 117.2(4) . .
C29 C30 C31 120.8(5) . .
C29 C30 H30 119.6 . .
C31 C30 H30 119.6 . .
C30 C31 C32 119.9(5) . .
C30 C31 H31 120.0 . .
C32 C31 H31 120.0 . .
C33 C32 C31 120.2(5) . .
C33 C32 C35 121.0(4) . .
C31 C32 C35 118.8(5) . .
C32 C33 C34 120.2(5) . .
C32 C33 H33 119.9 . .
C34 C33 H33 119.9 . .
C33 C34 C29 119.8(5) . .
C33 C34 H34 120.1 . .
C29 C34 H34 120.1 . .
O28 C35 O29 118.4(5) . .
O28 C35 C32 121.2(5) . .
O29 C35 C32 120.4(4) . .
O28 C35 Zr2 60.3(3) . 2_656
O29 C35 Zr2 58.8(3) . 2_656
C32 C35 Zr2 169.1(3) . 2_656
C2A C1A H1AA 109.5 . .
C2A C1A H1AB 109.5 . .
H1AA C1A H1AB 109.5 . .
C2A C1A H1AC 109.5 . .
H1AA C1A H1AC 109.5 . .
H1AB C1A H1AC 109.5 . .
O1A C2A O2A 122.3(5) . .
O1A C2A C1A 122.1(5) . .
O2A C2A C1A 115.6(4) . .
C2A O1A Zr5 145.6(3) . 2_665
C2A O2A Zr1 138.0(3) . .
C2B C1B H1BA 109.5 . .
C2B C1B H1BB 109.5 . .
H1BA C1B H1BB 109.5 . .
C2B C1B H1BC 109.5 . .
H1BA C1B H1BC 109.5 . .
H1BB C1B H1BC 109.5 . .
O2B C2B O1B 123.6(5) . .
O2B C2B C1B 125.5(6) . .
O1B C2B C1B 110.9(5) . .
C2B O1B H1BO 109.5 . .
C2C C1C H1CA 109.5 . .
C2C C1C H1CB 109.5 . .
H1CA C1C H1CB 109.5 . .
C2C C1C H1CC 109.5 . .
H1CA C1C H1CC 109.5 . .
H1CB C1C H1CC 109.5 . .
O2C C2C O1C 124.7(5) . .
O2C C2C C1C 123.3(6) . .
O1C C2C C1C 112.0(5) . .
C2C O1C H1CO 109.5 . .
C2D C1D H1DA 109.5 . .
C2D C1D H1DB 109.5 . .
H1DA C1D H1DB 109.5 . .
C2D C1D H1DC 109.5 . .
H1DA C1D H1DC 109.5 . .
H1DB C1D H1DC 109.5 . .
O1D C2D O2D 122.8(4) . .
O1D C2D C1D 121.5(4) . .
O2D C2D C1D 115.7(4) . .
C2D O1D Zr5 146.0(3) . 2_665
C2D O2D Zr6 137.8(3) . .

loop_
_geom_bond_atom_site_label_1
_geom_bond_atom_site_label_2
_geom_bond_distance
_geom_bond_site_symmetry_2
Zr1 O9 2.050(3) .
Zr1 O10 2.076(3) .
Zr1 O2A 2.186(3) .
Zr1 O3 2.195(3) .
Zr1 O1 2.201(3) .
Zr1 O5 2.218(3) .
Zr1 O7 2.306(3) .
Zr1 O11 2.381(3) .
Zr1 Zr3 3.4928(7) .
Zr1 Zr2 3.4985(7) .
Zr1 Zr6 3.5118(7) .
Zr1 Zr5 3.5867(7) .
Zr2 O10 2.061(3) .
Zr2 O17 2.124(3) .
Zr2 O11 2.191(3) .
Zr2 O19 2.204(3) .
Zr2 O2 2.212(3) .
Zr2 O15 2.231(3) .
Zr2 O29 2.248(3) 2_656
Zr2 O28 2.283(3) 2_656
Zr2 C35 2.626(5) 2_656
Zr2 Zr5 3.4609(8) .
Zr2 Zr3 3.5236(7) .
Zr3 O9 2.039(3) .
Zr3 O17 2.075(3) .
Zr3 O4 2.202(3) .
Zr3 O13 2.211(3) .
Zr3 O18 2.214(3) .
Zr3 O11 2.224(3) .
Zr3 O20 2.277(4) .
Zr3 O21 2.292(3) .
Zr3 C12 2.654(6) .
Zr3 Zr6 3.4890(8) .
Zr3 Zr4 3.4976(7) .
Zr4 O16 2.057(3) .
Zr4 O17 2.096(3) .
Zr4 O26 2.197(3) 2_666
Zr4 O18 2.198(3) .
Zr4 O19 2.212(3) .
Zr4 O22 2.233(3) .
Zr4 O25 2.277(4) .
Zr4 O24 2.290(3) .
Zr4 C14 2.668(5) .
Zr4 Zr5 3.4598(7) .
Zr4 Zr6 3.4991(7) .
Zr5 O10 2.064(3) .
Zr5 O16 2.073(3) .
Zr5 O14 2.198(3) .
Zr5 O23 2.200(3) .
Zr5 O1D 2.213(3) 2_665
Zr5 O1A 2.220(3) 2_665
Zr5 O7 2.289(3) .
Zr5 O19 2.308(3) .
Zr5 Zr6 3.5709(7) .
Zr6 O9 2.042(3) .
Zr6 O16 2.075(3) .
Zr6 O2D 2.190(3) .
Zr6 O12 2.192(3) .
Zr6 O6 2.241(3) .
Zr6 O27 2.242(3) 2_666
Zr6 O7 2.271(3) .
Zr6 O18 2.388(3) .
P1 C19 1.833(5) .
P1 C22 1.841(5) .
P1 C29 1.842(5) .
O1 C2 1.260(6) .
O2 C2 1.265(6) .
O3 C4 1.266(6) .
O4 C4 1.269(6) .
O5 C6 1.259(6) .
O6 C6 1.254(6) .
O7 H7O 1.0000 .
O11 H11O 1.0000 .
O12 C15 1.268(6) .
O13 C15 1.263(6) .
O14 C8 1.267(6) .
O15 C8 1.264(6) .
O18 H18O 1.0000 .
O19 H19O 1.0000 .
O20 C12 1.270(7) .
O21 C12 1.261(7) .
O22 C10 1.260(6) .
O23 C10 1.271(6) .
O24 C14 1.270(6) .
O25 C14 1.275(6) .
O26 C28 1.256(6) .
O27 C28 1.272(6) .
O28 C35 1.264(6) .
O29 C35 1.266(6) .
C1 C2 1.497(7) .
C1 H1A 0.9800 .
C1 H1B 0.9800 .
C1 H1C 0.9800 .
C3 C4 1.505(7) .
C3 H3A 0.9800 .
C3 H3AB 0.9800 .
C3 H3AC 0.9800 .
C5 C6 1.508(7) .
C5 H5A 0.9800 .
C5 H5AB 0.9800 .
C5 H5AC 0.9800 .
C7 C8 1.488(7) .
C7 H7A 0.9800 .
C7 H7AB 0.9800 .
C7 H7AC 0.9800 .
C9 C10 1.501(7) .
C9 H9A 0.9800 .
C9 H9AB 0.9800 .
C9 H9AC 0.9800 .
C11 C12 1.491(8) .
C11 H11A 0.9800 .
C11 H11B 0.9800 .
C11 H11C 0.9800 .
C13 C14 1.505(8) .
C13 H13A 0.9800 .
C13 H13B 0.9800 .
C13 H13C 0.9800 .
C15 C16 1.491(7) .
C16 C17 1.373(7) .
C16 C21 1.383(7) .
C17 C18 1.389(8) .
C17 H17 0.9500 .
C18 C19 1.401(7) .
C18 H18 0.9500 .
C19 C20 1.376(7) .
C20 C21 1.377(8) .
C20 H20 0.9500 .
C21 H21 0.9500 .
C22 C27 1.368(7) .
C22 C23 1.392(8) .
C23 C24 1.374(8) .
C23 H23 0.9500 .
C24 C25 1.405(8) .
C24 H24 0.9500 .
C25 C26 1.362(8) .
C25 C28 1.504(7) .
C26 C27 1.402(8) .
C26 H26 0.9500 .
C27 H27 0.9500 .
C29 C30 1.371(8) .
C29 C34 1.409(7) .
C30 C31 1.381(8) .
C30 H30 0.9500 .
C31 C32 1.387(7) .
C31 H31 0.9500 .
C32 C33 1.367(7) .
C32 C35 1.497(7) .
C33 C34 1.386(7) .
C33 H33 0.9500 .
C34 H34 0.9500 .
C1A C2A 1.480(7) .
C1A H1AA 0.9800 .
C1A H1AB 0.9800 .
C1A H1AC 0.9800 .
C2A O1A 1.260(6) .
C2A O2A 1.264(6) .
C1B C2B 1.501(8) .
C1B H1BA 0.9800 .
C1B H1BB 0.9800 .
C1B H1BC 0.9800 .
C2B O2B 1.195(6) .
C2B O1B 1.338(7) .
O1B H1BO 0.8400 .
C1C C2C 1.526(8) .
C1C H1CA 0.9800 .
C1C H1CB 0.9800 .
C1C H1CC 0.9800 .
C2C O2C 1.203(7) .
C2C O1C 1.298(7) .
O1C H1CO 0.8400 .
C1D C2D 1.513(7) .
C1D H1DA 0.9800 .
C1D H1DB 0.9800 .
C1D H1DC 0.9800 .
C2D O1D 1.251(6) .
C2D O2D 1.265(6) .

loop_
_geom_torsion_atom_site_label_1
_geom_torsion_atom_site_label_2
_geom_torsion_atom_site_label_3
_geom_torsion_atom_site_label_4
_geom_torsion
_geom_torsion_site_symmetry_1
_geom_torsion_site_symmetry_4
Zr1 O1 C2 O2 7.1(8) . .
Zr1 O1 C2 C1 -169.6(4) . .
Zr2 O2 C2 O1 -2.0(7) . .
Zr2 O2 C2 C1 174.7(3) . .
Zr1 O3 C4 O4 0.9(8) . .
Zr1 O3 C4 C3 -177.2(4) . .
Zr3 O4 C4 O3 -3.7(8) . .
Zr3 O4 C4 C3 174.4(4) . .
Zr6 O6 C6 O5 5.7(7) . .
Zr6 O6 C6 C5 -173.5(3) . .
Zr1 O5 C6 O6 -7.0(8) . .
Zr1 O5 C6 C5 172.2(3) . .
Zr2 O15 C8 O14 -9.8(7) . .
Zr2 O15 C8 C7 170.1(3) . .
Zr5 O14 C8 O15 9.0(8) . .
Zr5 O14 C8 C7 -170.9(3) . .
Zr4 O22 C10 O23 6.2(7) . .
Zr4 O22 C10 C9 -173.6(4) . .
Zr5 O23 C10 O22 -4.7(8) . .
Zr5 O23 C10 C9 175.1(3) . .
Zr3 O21 C12 O20 6.5(5) . .
Zr3 O21 C12 C11 -173.7(6) . .
Zr3 O20 C12 O21 -6.6(5) . .
Zr3 O20 C12 C11 173.6(6) . .
Zr4 O24 C14 O25 -5.1(5) . .
Zr4 O24 C14 C13 174.6(5) . .
Zr4 O25 C14 O24 5.2(5) . .
Zr4 O25 C14 C13 -174.6(5) . .
Zr3 O13 C15 O12 -2.0(8) . .
Zr3 O13 C15 C16 178.9(3) . .
Zr6 O12 C15 O13 8.1(8) . .
Zr6 O12 C15 C16 -172.8(3) . .
O13 C15 C16 C17 -165.8(5) . .
O12 C15 C16 C17 15.0(8) . .
O13 C15 C16 C21 15.3(7) . .
O12 C15 C16 C21 -163.9(5) . .
C21 C16 C17 C18 3.8(9) . .
C15 C16 C17 C18 -175.0(5) . .
C16 C17 C18 C19 1.9(9) . .
C17 C18 C19 C20 -6.0(9) . .
C17 C18 C19 P1 175.7(4) . .
C22 P1 C19 C20 128.3(5) . .
C29 P1 C19 C20 24.2(5) . .
C22 P1 C19 C18 -53.4(5) . .
C29 P1 C19 C18 -157.6(4) . .
C18 C19 C20 C21 4.3(9) . .
P1 C19 C20 C21 -177.4(5) . .
C19 C20 C21 C16 1.5(9) . .
C17 C16 C21 C20 -5.6(9) . .
C15 C16 C21 C20 173.3(5) . .
C19 P1 C22 C27 -28.4(5) . .
C29 P1 C22 C27 74.6(5) . .
C19 P1 C22 C23 153.4(4) . .
C29 P1 C22 C23 -103.6(5) . .
C27 C22 C23 C24 -4.6(9) . .
P1 C22 C23 C24 173.7(5) . .
C22 C23 C24 C25 0.7(9) . .
C23 C24 C25 C26 1.5(9) . .
C23 C24 C25 C28 -177.1(5) . .
C24 C25 C26 C27 0.1(9) . .
C28 C25 C26 C27 178.7(5) . .
C23 C22 C27 C26 6.1(9) . .
P1 C22 C27 C26 -172.1(4) . .
C25 C26 C27 C22 -3.9(9) . .
Zr4 O26 C28 O27 -10.7(8) 2_666 .
Zr4 O26 C28 C25 164.2(3) 2_666 .
Zr6 O27 C28 O26 16.2(8) 2_666 .
Zr6 O27 C28 C25 -158.7(3) 2_666 .
C26 C25 C28 O26 153.6(5) . .
C24 C25 C28 O26 -27.8(7) . .
C26 C25 C28 O27 -31.1(7) . .
C24 C25 C28 O27 147.6(5) . .
C19 P1 C29 C30 74.6(5) . .
C22 P1 C29 C30 -29.4(5) . .
C19 P1 C29 C34 -100.9(4) . .
C22 P1 C29 C34 155.0(4) . .
C34 C29 C30 C31 1.4(9) . .
P1 C29 C30 C31 -174.1(5) . .
C29 C30 C31 C32 -0.2(9) . .
C30 C31 C32 C33 -1.3(9) . .
C30 C31 C32 C35 176.8(5) . .
C31 C32 C33 C34 1.6(8) . .
C35 C32 C33 C34 -176.5(5) . .
C32 C33 C34 C29 -0.4(8) . .
C30 C29 C34 C33 -1.1(8) . .
P1 C29 C34 C33 174.7(4) . .
Zr2 O28 C35 O29 -9.6(5) 2_656 .
Zr2 O28 C35 C32 167.5(4) 2_656 .
Zr2 O29 C35 O28 9.8(5) 2_656 .
Zr2 O29 C35 C32 -167.3(4) 2_656 .
C33 C32 C35 O28 -9.2(7) . .
C31 C32 C35 O28 172.7(5) . .
C33 C32 C35 O29 167.9(5) . .
C31 C32 C35 O29 -10.2(7) . .
C33 C32 C35 Zr2 85.6(19) . 2_656
C31 C32 C35 Zr2 -92.5(19) . 2_656
O2A C2A O1A Zr5 175.8(3) . 2_665
C1A C2A O1A Zr5 -3.6(9) . 2_665
O1A C2A O2A Zr1 27.0(7) . .
C1A C2A O2A Zr1 -153.5(4) . .
O2D C2D O1D Zr5 -177.6(3) . 2_665
C1D C2D O1D Zr5 2.6(8) . 2_665
O1D C2D O2D Zr6 -23.1(7) . .
C1D C2D O2D Zr6 156.8(3) . .
